data_2219577
loop_
_publ_author_name
'Akram, Rehana'
'Siddiqui, Waseeq Ahmad'
'Tahir, M. Nawaz'
'Siddiqui, Hamid Latif'
'Iqbal, Amjid'

_publ_section_title
;
 Tetraaquabis(2-sulfamoylbenzoato)manganese(II)
;
_journal_coeditor_code FJ2154
_journal_issue 10
_journal_name_full 'Acta Crystallographica Section E'
_journal_page_first m1293
_journal_page_last m1294
_journal_paper_doi 10.1107/S1600536808029450
_journal_volume 64
_journal_year 2008
_chemical_formula_iupac '[Mn (C7 H6 N O4 S)2 (H2 O)4]'
_chemical_formula_moiety 'C14 H20 Mn1 N2 O12 S2'
_chemical_formula_sum 'C14 H20 Mn N2 O12 S2'
_chemical_formula_weight 527.38
_chemical_name_systematic
;
Tetraaquabis(2-sulfamoylbenzoato)manganese(II)
;
_space_group_IT_number 14
_symmetry_cell_setting monoclinic
_symmetry_space_group_name_Hall '-P 2ybc'
_symmetry_space_group_name_H-M 'P 1 21/c 1'
_atom_sites_solution_hydrogens geom
_atom_sites_solution_primary direct
_atom_sites_solution_secondary difmap
_audit_creation_method SHELXL-97
_cell_angle_alpha 90
_cell_angle_beta 99.9710(10)
_cell_angle_gamma 90
_cell_formula_units_Z 2
_cell_length_a 15.2442(4)
_cell_length_b 8.2835(2)
_cell_length_c 7.9188(2)
_cell_measurement_reflns_used 2445
_cell_measurement_temperature 296(2)
_cell_measurement_theta_max 28.30
_cell_measurement_theta_min 1.36
_cell_volume 984.85(4)
_computing_cell_refinement 'APEX2 (Bruker, 2007)'
_computing_data_collection 'APEX2 (Bruker, 2007)'
_computing_data_reduction 'SAINT (Bruker, 2007)'
_computing_molecular_graphics 'Ortep3 for Windows (Farrugia, 1997) and PLATON (Spek, 2003)'
_computing_publication_material
;
WinGx publication routines (Farrugia, 1999) and PLATON  (Spek,
2003)
;
_computing_structure_refinement 'SHELXL97 (Sheldrick, 2008)'
_computing_structure_solution 'SHELXS97 (Sheldrick, 2008)'
_diffrn_ambient_temperature 296(2)
_diffrn_detector_area_resol_mean 7.50
_diffrn_measured_fraction_theta_full 0.999
_diffrn_measured_fraction_theta_max 0.999
_diffrn_measurement_device_type 'Bruker KAPPA APEXII CCD'
_diffrn_measurement_method \w
_diffrn_radiation_monochromator graphite
_diffrn_radiation_source 'fine-focus sealed tube'
_diffrn_radiation_type MoK\a
_diffrn_radiation_wavelength 0.71073
_diffrn_reflns_av_R_equivalents 0.0273
_diffrn_reflns_av_sigmaI/netI 0.0202
_diffrn_reflns_limit_h_max 20
_diffrn_reflns_limit_h_min -20
_diffrn_reflns_limit_k_max 7
_diffrn_reflns_limit_k_min -11
_diffrn_reflns_limit_l_max 8
_diffrn_reflns_limit_l_min -10
_diffrn_reflns_number 10903
_diffrn_reflns_theta_full 28.30
_diffrn_reflns_theta_max 28.30
_diffrn_reflns_theta_min 1.36
_diffrn_standards_number 0
_exptl_absorpt_coefficient_mu 0.952
_exptl_absorpt_correction_T_max 0.895
_exptl_absorpt_correction_T_min 0.840
_exptl_absorpt_correction_type multi-scan
_exptl_absorpt_process_details '(SADABS; Bruker, 2007)'
_exptl_crystal_colour colourless
_exptl_crystal_density_diffrn 1.778
_exptl_crystal_density_method 'not measured'
_exptl_crystal_description prismatic
_exptl_crystal_F_000 542
_exptl_crystal_size_max 0.20
_exptl_crystal_size_mid 0.15
_exptl_crystal_size_min 0.12
_refine_diff_density_max 0.458
_refine_diff_density_min -0.396
_refine_ls_extinction_method none
_refine_ls_goodness_of_fit_ref 1.049
_refine_ls_hydrogen_treatment mixed
_refine_ls_matrix_type full
_refine_ls_number_parameters 148
_refine_ls_number_reflns 2445
_refine_ls_number_restraints 0
_refine_ls_restrained_S_all 1.049
_refine_ls_R_factor_all 0.0353
_refine_ls_R_factor_gt 0.0286
_refine_ls_shift/su_max 0.000
_refine_ls_shift/su_mean 0.000
_refine_ls_structure_factor_coef Fsqd
_refine_ls_weighting_details 'calc w=1/[\s^2^(Fo^2^)+(0.0727P)^2^+0.2877P] where P=(Fo^2^+2Fc^2^)/3'
_refine_ls_weighting_scheme calc
_refine_ls_wR_factor_gt 0.0914
_refine_ls_wR_factor_ref 0.1057
_reflns_number_gt 2174
_reflns_number_total 2445
_reflns_threshold_expression I>2\s(I)
_cod_data_source_file fj2154.cif
_cod_data_source_block I
_cod_original_sg_symbol_H-M 'P 21/c'
_cod_original_formula_sum 'C14 H20 Mn1 N2 O12 S2'
_cod_database_code 2219577
_cod_database_fobs_code 2219577

loop_
_symmetry_equiv_pos_site_id
_symmetry_equiv_pos_as_xyz
1 x,y,z
2 -x,1/2+y,1/2-z
3 -x,-y,-z
4 x,1/2-y,1/2+z

loop_
_atom_site_aniso_label
_atom_site_aniso_U_11
_atom_site_aniso_U_22
_atom_site_aniso_U_33
_atom_site_aniso_U_12
_atom_site_aniso_U_13
_atom_site_aniso_U_23
Mn1 0.0192(2) 0.0176(2) 0.0239(2) 0.00110(10) 0.00400(10) 0.00010(10)
S1 0.0248(2) 0.0198(3) 0.0320(2) -0.0007(2) 0.0028(2) -0.0006(2)
O1 0.0223(6) 0.0287(7) 0.0359(7) 0.0066(5) 0.0028(5) 0.0026(5)
O2 0.0246(6) 0.0393(8) 0.0591(9) 0.0024(6) 0.0169(6) 0.0163(7)
O3 0.0339(7) 0.0389(8) 0.0303(7) -0.0078(6) -0.0011(5) -0.0005(6)
O4 0.0396(8) 0.0245(7) 0.0612(10) 0.0071(6) 0.0114(7) -0.0040(7)
O5 0.0280(7) 0.0441(9) 0.0276(7) 0.0002(5) 0.0035(5) -0.0005(5)
O6 0.0301(7) 0.0257(7) 0.0684(10) -0.0049(6) 0.0112(6) -0.0081(7)
N1 0.0351(9) 0.0273(9) 0.0343(8) -0.0006(7) 0.0046(7) 0.0067(7)
C1 0.0197(7) 0.0219(8) 0.0224(7) 0.0007(6) 0.0037(5) 0.0033(6)
C2 0.0185(7) 0.0216(8) 0.0274(8) -0.0005(6) 0.0030(6) 0.0009(6)
C3 0.0199(8) 0.0326(10) 0.0461(10) 0.0038(7) 0.0049(7) 0.0028(8)
C4 0.0189(8) 0.0454(13) 0.0571(13) -0.0060(8) 0.0050(8) 0.0049(10)
C5 0.0304(9) 0.0318(11) 0.0460(11) -0.0121(8) 0.0045(8) 0.0016(9)
C6 0.0287(8) 0.0223(9) 0.0313(9) -0.0013(7) 0.0045(7) 0.0011(7)
C7 0.0195(7) 0.0248(8) 0.0232(7) 0.0035(6) 0.0042(5) -0.0023(6)

loop_
_atom_site_type_symbol
_atom_site_label
_atom_site_fract_x
_atom_site_fract_y
_atom_site_fract_z
_atom_site_U_iso_or_equiv
_atom_site_thermal_displace_type
_atom_site_occupancy
Mn Mn1 0.00000 1.00000 0.00000 0.02020(10) Uani 1.000
S S1 0.26720(3) 0.44810(6) 0.04336(6) 0.02580(10) Uani 1.000
O O1 0.13332(8) 0.92172(17) 0.01231(17) 0.0292(4) Uani 1.000
O O2 0.13202(9) 0.68245(19) 0.1401(2) 0.0399(4) Uani 1.000
O O3 0.19410(10) 0.46089(19) -0.09625(18) 0.0352(4) Uani 1.000
O O4 0.33501(10) 0.33230(18) 0.0254(2) 0.0415(5) Uani 1.000
O O5 0.00686(10) 0.99300(17) 0.28706(18) 0.0334(4) Uani 1.000
O O6 0.05852(9) 1.23701(17) 0.0481(2) 0.0411(5) Uani 1.000
N N1 0.22897(12) 0.3966(2) 0.2145(2) 0.0324(5) Uani 1.000
C C1 0.26985(10) 0.7841(2) 0.0847(2) 0.0213(4) Uani 1.000
C C2 0.31781(10) 0.6410(2) 0.0774(2) 0.0226(4) Uani 1.000
C C3 0.41025(11) 0.6438(3) 0.0899(3) 0.0330(5) Uani 1.000
C C4 0.45577(12) 0.7888(3) 0.1114(3) 0.0407(7) Uani 1.000
C C5 0.40934(13) 0.9313(3) 0.1195(3) 0.0363(6) Uani 1.000
C C6 0.31757(12) 0.9290(2) 0.1056(2) 0.0275(5) Uani 1.000
C C7 0.16968(10) 0.7939(2) 0.0780(2) 0.0224(4) Uani 1.000
H H3 0.44130 0.54792 0.08374 0.0395 Uiso 1.000
H H4 0.51741 0.79050 0.12051 0.0488 Uiso 1.000
H H5 0.43986 1.02886 0.13417 0.0436 Uiso 1.000
H H5A 0.06046 1.01646 0.33453 0.0400 Uiso 1.000
H H5B -0.03444 1.07596 0.31053 0.0400 Uiso 1.000
H H6 0.28707 1.02566 0.11038 0.0330 Uiso 1.000
H H6A 0.02784 1.31074 0.10610 0.0493 Uiso 1.000
H H6B 0.11478 1.24615 0.08246 0.0493 Uiso 1.000
H H11 0.2043(19) 0.467(4) 0.248(3) 0.0389 Uiso 1.000
H H12 0.2695(16) 0.353(3) 0.288(3) 0.0389 Uiso 1.000

loop_
_atom_type_symbol
_atom_type_description
_atom_type_scat_dispersion_real
_atom_type_scat_dispersion_imag
_atom_type_scat_source
S S 0.1246 0.1234 'International Tables Vol C Tables 4.2.6.8 and 6.1.1.4'
O O 0.0106 0.0060 'International Tables Vol C Tables 4.2.6.8 and 6.1.1.4'
N N 0.0061 0.0033 'International Tables Vol C Tables 4.2.6.8 and 6.1.1.4'
Mn Mn 0.3368 0.7283 'International Tables Vol C Tables 4.2.6.8 and 6.1.1.4'
H H 0.0000 0.0000 'International Tables Vol C Tables 4.2.6.8 and 6.1.1.4'
C C 0.0033 0.0016 'International Tables Vol C Tables 4.2.6.8 and 6.1.1.4'

loop_
_geom_angle_atom_site_label_1
_geom_angle_atom_site_label_2
_geom_angle_atom_site_label_3
_geom_angle_site_symmetry_1
_geom_angle_site_symmetry_3
_geom_angle
_geom_angle_publ_flag
O1 Mn1 O5 . . 93.95(5) yes
O1 Mn1 O6 . . 84.64(5) yes
O1 Mn1 O1 . 3_575 180.00 no
O1 Mn1 O5 . 3_575 86.05(5) yes
O1 Mn1 O6 . 3_575 95.36(5) yes
O5 Mn1 O6 . . 84.27(5) yes
O1 Mn1 O5 3_575 . 86.05(5) no
O5 Mn1 O5 . 3_575 180.00 no
O5 Mn1 O6 . 3_575 95.73(5) no
O1 Mn1 O6 3_575 . 95.36(5) no
O5 Mn1 O6 3_575 . 95.73(5) no
O6 Mn1 O6 . 3_575 180.00 no
O1 Mn1 O5 3_575 3_575 93.95(5) no
O1 Mn1 O6 3_575 3_575 84.64(5) no
O5 Mn1 O6 3_575 3_575 84.27(5) no
O3 S1 O4 . . 116.79(9) no
O3 S1 N1 . . 108.69(9) no
O3 S1 C2 . . 108.09(9) no
O4 S1 N1 . . 106.03(9) no
O4 S1 C2 . . 108.37(8) no
N1 S1 C2 . . 108.63(8) no
Mn1 O1 C7 . . 128.58(11) yes
H5A O5 H5B . . 111.00 no
Mn1 O5 H5B . . 105.00 no
Mn1 O5 H5A . . 108.00 no
Mn1 O6 H6B . . 120.00 no
Mn1 O6 H6A . . 117.00 no
H6A O6 H6B . . 110.00 no
S1 N1 H12 . . 111.1(16) no
S1 N1 H11 . . 111(2) no
H11 N1 H12 . . 115(2) no
C2 C1 C6 . . 117.85(15) no
C2 C1 C7 . . 124.92(14) no
C6 C1 C7 . . 117.19(15) no
S1 C2 C1 . . 123.55(12) no
S1 C2 C3 . . 115.65(14) no
C1 C2 C3 . . 120.76(17) no
C2 C3 C4 . . 120.1(2) no
C3 C4 C5 . . 119.80(18) no
C4 C5 C6 . . 120.2(2) no
C1 C6 C5 . . 121.27(17) no
O2 C7 C1 . . 118.68(15) no
O1 C7 O2 . . 126.13(15) no
O1 C7 C1 . . 115.15(14) no
C2 C3 H3 . . 120.00 no
C4 C3 H3 . . 120.00 no
C3 C4 H4 . . 120.00 no
C5 C4 H4 . . 120.00 no
C4 C5 H5 . . 120.00 no
C6 C5 H5 . . 120.00 no
C1 C6 H6 . . 119.00 no
C5 C6 H6 . . 119.00 no

loop_
_geom_bond_atom_site_label_1
_geom_bond_atom_site_label_2
_geom_bond_site_symmetry_2
_geom_bond_distance
_geom_bond_publ_flag
Mn1 O1 . 2.1194(13) yes
Mn1 O5 . 2.2582(14) yes
Mn1 O6 . 2.1628(14) yes
Mn1 O1 3_575 2.1194(13) yes
Mn1 O5 3_575 2.2582(14) yes
Mn1 O6 3_575 2.1628(14) yes
S1 O3 . 1.4313(15) yes
S1 O4 . 1.4352(16) yes
S1 N1 . 1.6223(17) yes
S1 C2 . 1.7746(17) no
O1 C7 . 1.265(2) no
O2 C7 . 1.234(2) no
O5 H5A . 0.8600 no
O5 H5B . 0.9700 no
O6 H6A . 0.9400 no
O6 H6B . 0.8600 no
N1 H11 . 0.77(3) no
N1 H12 . 0.85(2) no
C1 C7 . 1.521(2) no
C1 C2 . 1.399(2) no
C1 C6 . 1.398(2) no
C2 C3 . 1.396(2) no
C3 C4 . 1.383(3) no
C4 C5 . 1.384(3) no
C5 C6 . 1.384(3) no
C3 H3 . 0.9300 no
C4 H4 . 0.9300 no
C5 H5 . 0.9300 no
C6 H6 . 0.9300 no

loop_
_geom_contact_atom_site_label_1
_geom_contact_atom_site_label_2
_geom_contact_distance
_geom_contact_site_symmetry_2
_geom_contact_publ_flag
S1 O2 3.0246(16) . no
S1 H6B 2.9200 1_545 no
O1 O5 3.202(2) . no
O1 O6 2.883(2) . no
O1 O6 3.1663(19) 3_575 no
O1 O5 2.989(2) 3_575 no
O1 O3 3.228(2) 4_565 no
O1 O2 3.068(2) 4_564 no
O2 O1 3.068(2) 4_565 no
O2 N1 2.799(2) . no
O2 O6 3.099(2) 3_575 no
O2 S1 3.0246(16) . no
O2 O3 2.895(2) . no
O2 O5 2.775(2) 2_545 no
O3 C7 3.135(2) . no
O3 O5 2.869(2) 4_564 no
O3 O6 3.136(2) 1_545 no
O3 C6 3.389(2) 4_564 no
O3 O1 3.228(2) 4_564 no
O3 C7 3.254(2) 4_564 no
O3 O2 2.895(2) . no
O4 C6 3.420(2) 1_545 no
O5 O6 2.765(2) 2_545 no
O5 O1 2.989(2) 3_575 no
O5 O6 2.967(2) . no
O5 O6 3.055(2) 4_575 no
O5 O2 2.775(2) 2_555 no
O5 O1 3.202(2) . no
O5 O3 2.869(2) 4_565 no
O6 O5 2.765(2) 2_555 no
O6 O3 3.136(2) 1_565 no
O6 O5 2.967(2) . no
O6 O1 3.1663(19) 3_575 no
O6 O2 3.099(2) 3_575 no
O6 N1 3.008(2) 1_565 no
O6 O5 3.055(2) 4_574 no
O6 O1 2.883(2) . no
O1 H6 2.4900 . no
O1 H6B 2.7700 . no
O1 H11 2.68(3) 4_564 no
O1 H5B 2.7300 3_575 no
O2 H11 2.19(3) . no
O2 H5B 1.8300 2_545 no
O2 H6A 2.8500 3_575 no
O3 H6B 2.6900 1_545 no
O3 H5A 2.0200 4_564 no
O4 H12 2.50(2) 4_554 no
O4 H6 2.7600 1_545 no
O4 H3 2.4000 . no
O4 H4 2.8900 3_665 no
O5 H6A 1.8500 2_545 no
O6 H5A 2.9100 . no
O6 H5A 2.6500 4_574 no
O6 H5B 2.6500 4_574 no
N1 O2 2.799(2) . no
N1 O6 3.008(2) 1_545 no
N1 H6B 2.2500 1_545 no
C6 O4 3.420(2) 1_565 no
C6 O3 3.389(2) 4_565 no
C7 O3 3.254(2) 4_565 no
C7 O3 3.135(2) . no
C3 H5 3.0300 2_645 no
C6 H12 3.08(2) 4_564 no
C7 H11 3.03(3) . no
C7 H5B 2.9900 2_545 no
H3 O4 2.4000 . no
H3 H3 2.5300 3_665 no
H4 O4 2.8900 3_665 no
H5 C3 3.0300 2_655 no
H5A H6A 2.2700 2_545 no
H5A O3 2.0200 4_565 no
H5A O6 2.6500 4_575 no
H5B O2 1.8300 2_555 no
H5B C7 2.9900 2_555 no
H5B H6A 2.2900 2_545 no
H5B O6 2.6500 4_575 no
H5B H6A 2.5500 4_575 no
H6 O1 2.4900 . no
H6 O4 2.7600 1_565 no
H6A O5 1.8500 2_555 no
H6A H5A 2.2700 2_555 no
H6A H5B 2.2900 2_555 no
H6A O2 2.8500 3_575 no
H6A H5B 2.5500 4_574 no
H6B S1 2.9200 1_565 no
H6B O3 2.6900 1_565 no
H6B N1 2.2500 1_565 no
H6B H11 2.5100 1_565 no
H11 O2 2.19(3) . no
H11 C7 3.03(3) . no
H11 H6B 2.5100 1_545 no
H11 O1 2.68(3) 4_565 no
H12 O4 2.50(2) 4_555 no
H12 C6 3.08(2) 4_565 no

loop_
_geom_hbond_atom_site_label_D
_geom_hbond_atom_site_label_H
_geom_hbond_atom_site_label_A
_geom_hbond_site_symmetry_A
_geom_hbond_distance_DH
_geom_hbond_distance_HA
_geom_hbond_distance_DA
_geom_hbond_angle_DHA
_geom_hbond_publ_flag
O5 H5A O3 4_565 0.86 2.02 2.869(2) 167 yes
O5 H5B O2 2_555 0.97 1.83 2.775(2) 164 yes
O6 H6A O5 2_555 0.94 1.85 2.765(2) 164 yes
O6 H6B N1 1_565 0.86 2.25 3.008(2) 148 yes
N1 H11 O2 . 0.77(3) 2.19(3) 2.799(2) 137(2) yes
N1 H12 O4 4_555 0.85(2) 2.50(2) 3.300(2) 157(2) yes
C3 H3 O4 . 0.93 2.40 2.834(3) 108 yes

loop_
_geom_torsion_atom_site_label_1
_geom_torsion_atom_site_label_2
_geom_torsion_atom_site_label_3
_geom_torsion_atom_site_label_4
_geom_torsion_site_symmetry_1
_geom_torsion
_geom_torsion_publ_flag
O5 Mn1 O1 C7 . 57.48(15) no
O6 Mn1 O1 C7 . 141.35(15) no
O5 Mn1 O1 C7 3_575 -122.52(15) no
O6 Mn1 O1 C7 3_575 -38.65(15) no
O3 S1 C2 C1 . 46.54(16) no
O3 S1 C2 C3 . -130.87(15) no
O4 S1 C2 C1 . 174.00(14) no
O4 S1 C2 C3 . -3.41(17) no
N1 S1 C2 C1 . -71.23(16) no
N1 S1 C2 C3 . 111.36(16) no
Mn1 O1 C7 O2 . 4.9(3) no
Mn1 O1 C7 C1 . -172.72(10) no
C6 C1 C2 S1 . -177.56(12) no
C6 C1 C2 C3 . -0.3(2) no
C7 C1 C2 S1 . 4.8(2) no
C7 C1 C2 C3 . -177.97(17) no
C2 C1 C6 C5 . -0.3(2) no
C7 C1 C6 C5 . 177.57(17) no
C2 C1 C7 O1 . -150.20(16) no
C2 C1 C7 O2 . 32.0(2) no
C6 C1 C7 O1 . 32.1(2) no
C6 C1 C7 O2 . -145.67(16) no
S1 C2 C3 C4 . 178.11(17) no
C1 C2 C3 C4 . 0.6(3) no
C2 C3 C4 C5 . -0.4(3) no
C3 C4 C5 C6 . -0.2(3) no
C4 C5 C6 C1 . 0.6(3) no
